data_7210450
loop_
_publ_author_name
'Mottillo, Cristina'
'Lu, Yuneng'
'Pham, Minh-Hao'
'Cliffe, Matthew J.'
'Do, Trong-On'
'Fri\<s\<ci\'c, Tomislav'

_publ_section_title
;
 Mineral neogenesis as an inspiration for mild, solvent-free synthesis of
 bulk microporous metal--organic frameworks from metal (Zn, Co) oxides
;
_journal_issue 8
_journal_name_full 'Green Chemistry'
_journal_page_first 2121
_journal_paper_doi 10.1039/c3gc40520f
_journal_volume 15
_journal_year 2013
_chemical_formula_moiety 'C8 H12 N4 O6 S'
_chemical_formula_sum 'C8 H12 N4 O6 S'
_chemical_formula_weight 292.28
_chemical_name_common (HCaf)(HSO4)
_chemical_name_systematic
;
Caffeinium Hydrogensulfate
;
_space_group_IT_number 19
_symmetry_cell_setting orthorhombic
_symmetry_space_group_name_Hall 'P 2ac 2ab'
_symmetry_space_group_name_H-M 'P 21 21 21'
_atom_sites_solution_hydrogens geom
_atom_sites_solution_primary direct
_atom_sites_solution_secondary difmap
_audit_creation_method SHELXL-97
_cell_angle_alpha 90.00
_cell_angle_beta 90.00
_cell_angle_gamma 90.00
_cell_formula_units_Z 4
_cell_length_a 6.4063(10)
_cell_length_b 8.1667(13)
_cell_length_c 23.311(4)
_cell_measurement_reflns_used 2532
_cell_measurement_temperature 293(2)
_cell_measurement_theta_max 21.42
_cell_measurement_theta_min 2.64
_cell_volume 1219.6(3)
_computing_cell_refinement 'Bruker SAINT'
_computing_data_collection 'Bruker APEX2'
_computing_data_reduction 'Bruker SAINT'
_computing_molecular_graphics 'Bruker SHELXTL'
_computing_publication_material 'Bruker SHELXTL'
_computing_structure_refinement 'SHELXL-97 (Sheldrick, 2008)'
_computing_structure_solution 'SHELXS-97 (Sheldrick, 2008)'
_diffrn_ambient_temperature 293(2)
_diffrn_measured_fraction_theta_full 0.997
_diffrn_measured_fraction_theta_max 0.997
_diffrn_measurement_device_type 'Bruker APEX-II CCD'
_diffrn_measurement_method '\f and \w scans'
_diffrn_radiation_monochromator graphite
_diffrn_radiation_source 'fine-focus sealed tube'
_diffrn_radiation_type MoK\a
_diffrn_radiation_wavelength 0.71073
_diffrn_reflns_av_R_equivalents 0.0772
_diffrn_reflns_av_sigmaI/netI 0.0590
_diffrn_reflns_limit_h_max 8
_diffrn_reflns_limit_h_min -8
_diffrn_reflns_limit_k_max 10
_diffrn_reflns_limit_k_min -10
_diffrn_reflns_limit_l_max 29
_diffrn_reflns_limit_l_min -29
_diffrn_reflns_number 13570
_diffrn_reflns_theta_full 26.84
_diffrn_reflns_theta_max 26.84
_diffrn_reflns_theta_min 1.75
_diffrn_standards_number 0
_exptl_absorpt_coefficient_mu 0.297
_exptl_absorpt_correction_T_max 0.7455
_exptl_absorpt_correction_T_min 0.6328
_exptl_absorpt_correction_type multi-scan
_exptl_crystal_colour colourless
_exptl_crystal_density_diffrn 1.592
_exptl_crystal_density_method 'not measured'
_exptl_crystal_description hexagonal
_exptl_crystal_F_000 608
_exptl_crystal_size_max 0.20
_exptl_crystal_size_mid 0.10
_exptl_crystal_size_min 0.10
_refine_diff_density_max 0.201
_refine_diff_density_min -0.234
_refine_diff_density_rms 0.043
_refine_ls_abs_structure_details 'Flack H D (1983), Acta Cryst. A39, 876-881'
_refine_ls_abs_structure_Flack -0.08(11)
_refine_ls_extinction_method none
_refine_ls_goodness_of_fit_ref 0.955
_refine_ls_hydrogen_treatment constr
_refine_ls_matrix_type full
_refine_ls_number_parameters 210
_refine_ls_number_reflns 2616
_refine_ls_number_restraints 0
_refine_ls_restrained_S_all 0.955
_refine_ls_R_factor_all 0.0712
_refine_ls_R_factor_gt 0.0430
_refine_ls_shift/su_max 0.001
_refine_ls_shift/su_mean 0.000
_refine_ls_structure_factor_coef Fsqd
_refine_ls_weighting_details 'calc w=1/[\s^2^(Fo^2^)+(0.0480P)^2^+0.0418P] where P=(Fo^2^+2Fc^2^)/3'
_refine_ls_weighting_scheme calc
_refine_ls_wR_factor_gt 0.0897
_refine_ls_wR_factor_ref 0.1006
_reflns_number_gt 1846
_reflns_number_total 2616
_reflns_threshold_expression >2sigma(I)
_cod_data_source_file c3gc40520f.txt
_cod_data_source_block cm11_0m
_cod_original_sg_symbol_H-M P2(1)2(1)2(1)
_cod_database_code 7210450

loop_
_symmetry_equiv_pos_as_xyz
'x, y, z'
'-x+1/2, -y, z+1/2'
'-x, y+1/2, -z+1/2'
'x+1/2, -y+1/2, -z'

loop_
_atom_site_label
_atom_site_type_symbol
_atom_site_fract_x
_atom_site_fract_y
_atom_site_fract_z
_atom_site_U_iso_or_equiv
_atom_site_adp_type
_atom_site_occupancy
_atom_site_symmetry_multiplicity
_atom_site_calc_flag
_atom_site_refinement_flags
_atom_site_disorder_assembly
_atom_site_disorder_group
S1 S 0.63863(13) 0.91043(9) 0.23586(3) 0.0427(2) Uani 1 1 d . . .
O1 O -0.5662(4) 1.2613(3) 0.03256(11) 0.0695(8) Uani 1 1 d . . .
O2 O -0.0913(4) 0.8550(3) 0.05987(10) 0.0697(8) Uani 1 1 d . . .
N1 N -0.0373(5) 1.3534(4) 0.15842(12) 0.0568(8) Uani 1 1 d . . .
H1 H 0.0702 1.3417 0.1801 0.068 Uiso 1 1 calc R . .
N2 N -0.3067(5) 1.4643(3) 0.11682(11) 0.0463(7) Uani 1 1 d . . .
N3 N -0.3301(4) 1.0577(3) 0.04825(10) 0.0434(6) Uani 1 1 d . . .
N4 N -0.0423(4) 1.0862(3) 0.11096(11) 0.0466(7) Uani 1 1 d . . .
C1 C -0.2851(5) 1.3051(4) 0.09606(13) 0.0423(8) Uani 1 1 d . . .
C2 C -0.4098(5) 1.2156(4) 0.05622(13) 0.0444(8) Uani 1 1 d . . .
C3 C -0.4406(7) 0.9576(4) 0.00602(15) 0.0645(11) Uani 1 1 d . . .
H3A H -0.3741 0.8526 0.0030 0.097 Uiso 1 1 calc R . .
H3B H -0.4374 1.0113 -0.0306 0.097 Uiso 1 1 calc R . .
H3C H -0.5829 0.9433 0.0179 0.097 Uiso 1 1 calc R . .
C4 C -0.1510(6) 0.9908(4) 0.07251(13) 0.0458(8) Uani 1 1 d . . .
C5 C 0.1372(6) 1.0188(5) 0.14155(16) 0.0707(11) Uani 1 1 d . . .
H5A H 0.1642 0.9096 0.1282 0.106 Uiso 1 1 calc R . .
H5B H 0.1079 1.0162 0.1819 0.106 Uiso 1 1 calc R . .
H5C H 0.2573 1.0862 0.1347 0.106 Uiso 1 1 calc R . .
C6 C -0.1161(5) 1.2399(4) 0.12207(12) 0.0434(7) Uani 1 1 d . . .
C7 C -0.1573(7) 1.4872(4) 0.15444(15) 0.0591(10) Uani 1 1 d . . .
H7 H -0.1374 1.5828 0.1754 0.071 Uiso 1 1 calc R . .
C8 C -0.4674(7) 1.5796(4) 0.10122(16) 0.0688(11) Uani 1 1 d . . .
H8A H -0.5586 1.5307 0.0734 0.103 Uiso 1 1 calc R . .
H8B H -0.4044 1.6759 0.0852 0.103 Uiso 1 1 calc R . .
H8C H -0.5461 1.6090 0.1347 0.103 Uiso 1 1 calc R . .
O3 O 0.6013(5) 0.9305(4) 0.17630(11) 0.0597(9) Uani 0.76 1 d P A 1
O4 O 0.4371(12) 0.8509(10) 0.2648(3) 0.077(2) Uani 0.76 1 d P A 1
H4 H 0.4027 0.7625 0.2510 0.115 Uiso 0.76 1 calc PR A 1
O5 O 0.7929(8) 0.7865(6) 0.24753(16) 0.0628(14) Uani 0.76 1 d P A 1
O6 O 0.6864(6) 1.0591(4) 0.26635(18) 0.0631(9) Uani 0.76 1 d P A 1
O3A O 0.617(2) 1.0694(13) 0.2092(6) 0.091(4) Uani 0.24 1 d P A 2
O6A O 0.6858(19) 0.943(2) 0.2954(5) 0.096(4) Uani 0.24 1 d P A 2
O5A O 0.775(3) 0.801(2) 0.2108(9) 0.121(8) Uani 0.24 1 d P A 2
O4A O 0.412(3) 0.844(3) 0.2345(10) 0.080(7) Uani 0.24 1 d P A 2
H4A H 0.3951 0.7786 0.2606 0.121 Uiso 0.24 1 calc PR A 2

loop_
_atom_site_aniso_label
_atom_site_aniso_U_11
_atom_site_aniso_U_22
_atom_site_aniso_U_33
_atom_site_aniso_U_23
_atom_site_aniso_U_13
_atom_site_aniso_U_12
S1 0.0480(4) 0.0348(4) 0.0453(4) -0.0013(4) -0.0037(4) 0.0032(4)
O1 0.0821(19) 0.0553(15) 0.0711(17) -0.0026(13) -0.0366(15) 0.0066(14)
O2 0.080(2) 0.0536(15) 0.0751(18) -0.0195(13) -0.0034(15) 0.0140(13)
N1 0.0480(18) 0.0681(19) 0.0544(18) -0.0214(16) -0.0012(14) -0.0094(16)
N2 0.066(2) 0.0344(14) 0.0387(15) -0.0022(11) 0.0056(14) -0.0063(13)
N3 0.0574(17) 0.0370(15) 0.0358(14) -0.0029(11) -0.0034(13) -0.0102(13)
N4 0.0436(15) 0.0494(16) 0.0469(16) -0.0090(14) -0.0035(12) -0.0005(15)
C1 0.055(2) 0.0353(16) 0.0369(17) 0.0007(13) -0.0002(15) -0.0053(15)
C2 0.057(2) 0.0414(18) 0.0349(17) 0.0033(14) -0.0018(16) -0.0082(16)
C3 0.090(3) 0.048(2) 0.055(2) -0.0054(17) -0.015(2) -0.015(2)
C4 0.053(2) 0.0442(18) 0.0401(18) -0.0051(14) 0.0046(17) -0.0001(18)
C5 0.049(2) 0.087(3) 0.076(3) -0.009(2) -0.003(2) 0.015(2)
C6 0.0460(19) 0.0470(18) 0.0372(17) -0.0078(14) 0.0024(15) -0.0108(17)
C7 0.074(3) 0.047(2) 0.056(2) -0.0153(16) 0.009(2) -0.015(2)
C8 0.103(3) 0.0411(19) 0.063(2) 0.0034(19) 0.004(2) 0.009(2)
O3 0.072(2) 0.070(2) 0.0368(16) 0.0063(16) -0.0082(15) 0.004(2)
O4 0.090(5) 0.049(3) 0.091(4) -0.014(3) 0.052(4) -0.009(3)
O5 0.067(3) 0.053(2) 0.068(3) -0.009(2) -0.019(3) 0.0246(19)
O6 0.082(2) 0.0366(18) 0.071(2) -0.0100(17) -0.020(2) 0.0067(17)
O3A 0.093(9) 0.051(7) 0.130(11) 0.045(7) 0.037(9) 0.027(7)
O6A 0.065(8) 0.168(14) 0.053(7) -0.030(9) -0.020(6) 0.022(10)
O5A 0.113(15) 0.068(10) 0.18(2) -0.063(15) 0.101(16) -0.006(10)
O4A 0.031(6) 0.046(9) 0.16(2) 0.030(14) 0.011(12) 0.008(5)

loop_
_atom_type_symbol
_atom_type_description
_atom_type_scat_dispersion_real
_atom_type_scat_dispersion_imag
_atom_type_scat_source
C C 0.0033 0.0016 'International Tables Vol C Tables 4.2.6.8 and 6.1.1.4'
H H 0.0000 0.0000 'International Tables Vol C Tables 4.2.6.8 and 6.1.1.4'
N N 0.0061 0.0033 'International Tables Vol C Tables 4.2.6.8 and 6.1.1.4'
O O 0.0106 0.0060 'International Tables Vol C Tables 4.2.6.8 and 6.1.1.4'
S S 0.1246 0.1234 'International Tables Vol C Tables 4.2.6.8 and 6.1.1.4'

loop_
_geom_angle_atom_site_label_1
_geom_angle_atom_site_label_2
_geom_angle_atom_site_label_3
_geom_angle
O5A S1 O3 76.5(10)
O5A S1 O6 128.3(9)
O3 S1 O6 114.9(2)
O5A S1 O5 36.0(9)
O3 S1 O5 112.5(2)
O6 S1 O5 110.7(2)
O5A S1 O6A 113.2(11)
O3 S1 O6A 162.5(8)
O6 S1 O6A 47.6(7)
O5 S1 O6A 78.8(6)
O5A S1 O3A 117.4(10)
O3 S1 O3A 57.2(6)
O6 S1 O3A 58.4(6)
O5 S1 O3A 141.1(5)
O6A S1 O3A 105.5(10)
O5A S1 O4 121.0(8)
O3 S1 O4 108.9(3)
O6 S1 O4 103.2(3)
O5 S1 O4 105.7(4)
O6A S1 O4 79.2(6)
O3A S1 O4 113.0(6)
O5A S1 O4A 111.2(12)
O3 S1 O4A 82.0(9)
O6 S1 O4A 120.2(9)
O5 S1 O4A 113.8(8)
O6A S1 O4A 106.3(11)
O3A S1 O4A 102.2(9)
O4 S1 O4A 27.3(9)
C7 N1 C6 107.6(3)
C7 N1 H1 126.2
C6 N1 H1 126.2
C7 N2 C1 107.0(3)
C7 N2 C8 126.6(3)
C1 N2 C8 126.3(3)
C4 N3 C2 127.5(3)
C4 N3 C3 117.0(3)
C2 N3 C3 115.3(3)
C6 N4 C4 117.9(3)
C6 N4 C5 121.7(3)
C4 N4 C5 120.2(3)
C6 C1 N2 106.9(3)
C6 C1 C2 122.6(3)
N2 C1 C2 130.4(3)
O1 C2 N3 121.9(3)
O1 C2 C1 127.3(3)
N3 C2 C1 110.8(3)
N3 C3 H3A 109.5
N3 C3 H3B 109.5
H3A C3 H3B 109.5
N3 C3 H3C 109.5
H3A C3 H3C 109.5
H3B C3 H3C 109.5
O2 C4 N4 121.2(3)
O2 C4 N3 121.5(3)
N4 C4 N3 117.4(3)
N4 C5 H5A 109.5
N4 C5 H5B 109.5
H5A C5 H5B 109.5
N4 C5 H5C 109.5
H5A C5 H5C 109.5
H5B C5 H5C 109.5
C1 C6 N1 108.0(3)
C1 C6 N4 123.7(3)
N1 C6 N4 128.3(3)
N2 C7 N1 110.4(3)
N2 C7 H7 124.8
N1 C7 H7 124.8
N2 C8 H8A 109.5
N2 C8 H8B 109.5
H8A C8 H8B 109.5
N2 C8 H8C 109.5
H8A C8 H8C 109.5
H8B C8 H8C 109.5
S1 O4 H4 109.5
S1 O4A H4A 109.5

loop_
_geom_bond_atom_site_label_1
_geom_bond_atom_site_label_2
_geom_bond_distance
S1 O5A 1.378(15)
S1 O3 1.418(3)
S1 O6 1.440(3)
S1 O5 1.441(5)
S1 O6A 1.445(11)
S1 O3A 1.446(10)
S1 O4 1.535(8)
S1 O4A 1.55(2)
O1 C2 1.203(4)
O2 C4 1.209(4)
N1 C7 1.339(5)
N1 C6 1.354(4)
N1 H1 0.8600
N2 C7 1.312(4)
N2 C1 1.394(4)
N2 C8 1.442(4)
N3 C4 1.391(4)
N3 C2 1.399(4)
N3 C3 1.462(4)
N4 C6 1.366(4)
N4 C4 1.377(4)
N4 C5 1.461(4)
C1 C6 1.351(4)
C1 C2 1.426(4)
C3 H3A 0.9600
C3 H3B 0.9600
C3 H3C 0.9600
C5 H5A 0.9600
C5 H5B 0.9600
C5 H5C 0.9600
C7 H7 0.9300
C8 H8A 0.9600
C8 H8B 0.9600
C8 H8C 0.9600
O4 H4 0.8200
O4A H4A 0.8200
